data_7014198
loop_
_publ_author_name
'Tabernor, James'
'Jones, Leigh F.'
'Heath, Sarah L.'
'Muryn, Chris'
'Aromi, Guillem'
'Ribas, Joan'
'Brechin, Euan K.'
'Collison, David'

_publ_section_title
;
 A centred, elongated "ferric tetrahedron" with an S= 15/2 spin ground
 state.
;
_journal_issue 7
_journal_name_full 'Dalton transactions (Cambridge, England : 2003)'
_journal_page_first 975
_journal_page_last 976
_journal_paper_doi 10.1039/b403041a
_journal_year 2004
_chemical_formula_sum 'C45 H60.6 Cl5 Fe5 N18 O11.8'
_chemical_formula_weight 1499.01
_chemical_name_common Fe5Bta
_chemical_name_systematic
;
?
;
_space_group_IT_number 1
_symmetry_cell_setting triclinic
_symmetry_space_group_name_Hall 'P 1'
_symmetry_space_group_name_H-M 'P 1'
_atom_sites_solution_hydrogens geom
_atom_sites_solution_primary direct
_atom_sites_solution_secondary difmap
_audit_creation_method SHELXL-97
_cell_angle_alpha 61.43(2)
_cell_angle_beta 65.86(2)
_cell_angle_gamma 69.39(2)
_cell_formula_units_Z 1
_cell_length_a 12.123(3)
_cell_length_b 12.614(3)
_cell_length_c 12.944(3)
_cell_measurement_reflns_used 1027
_cell_measurement_temperature 100(2)
_cell_measurement_theta_max 32.0134
_cell_measurement_theta_min 3.0104
_cell_volume 1555.8(7)
_computing_cell_refinement
;
CrysAlis RED, Oxford Diffraction Ltd.,
Version 1.171.12 beta (release 06.11.2003 CrysAlis171 VC++)
(compiled Nov  6 2003,09:43:27)
;
_computing_data_collection
;
CrysAlis CCD, Oxford Diffraction Ltd.,
Version 1.171.12 beta (release 06.11.2003 CrysAlis171 VC++)
(compiled Nov  6 2003,09:43:27)
;
_computing_data_reduction
;
CrysAlis RED, Oxford Diffraction Ltd.,
Version 1.171.12 beta (release 06.11.2003 CrysAlis171 VC++)
(compiled Nov  6 2003,09:43:27)
;
_computing_molecular_graphics 'SHELXL-97 (Sheldrick, 1997)'
_computing_publication_material 'SHELXL-97 (Sheldrick, 1997)'
_computing_structure_refinement 'SHELXL-97 (Sheldrick, 1997)'
_computing_structure_solution 'SHELXS-97 (Sheldrick, 1990)'
_diffrn_ambient_temperature 100(2)
_diffrn_measured_fraction_theta_full .994
_diffrn_measured_fraction_theta_max .994
_diffrn_measurement_device_type 'Oxford Diffraction XCalibur 2'
_diffrn_radiation_monochromator graphite
_diffrn_radiation_source 'Enhance (Mo) X-ray Source'
_diffrn_radiation_type MoK\a
_diffrn_radiation_wavelength 0.71073
_diffrn_reflns_av_R_equivalents 0.0470
_diffrn_reflns_av_sigmaI/netI 0.1081
_diffrn_reflns_limit_h_max 15
_diffrn_reflns_limit_h_min -15
_diffrn_reflns_limit_k_max 12
_diffrn_reflns_limit_k_min -15
_diffrn_reflns_limit_l_max 16
_diffrn_reflns_limit_l_min -16
_diffrn_reflns_number 11664
_diffrn_reflns_theta_full 26.37
_diffrn_reflns_theta_max 26.37
_diffrn_reflns_theta_min 3.86
_exptl_absorpt_coefficient_mu 1.42349
_exptl_absorpt_correction_T_max 0.81311
_exptl_absorpt_correction_T_min 0.53566
_exptl_absorpt_correction_type 'numeric analytical'
_exptl_crystal_colour Brown
_exptl_crystal_density_diffrn 1.600
_exptl_crystal_density_method 'not measured'
_exptl_crystal_description Plate
_exptl_crystal_F_000 766
_exptl_crystal_size_max 0.33071
_exptl_crystal_size_mid 0.19056
_exptl_crystal_size_min 0.06441
_refine_diff_density_max 1.141
_refine_diff_density_min -.925
_refine_diff_density_rms .149
_refine_ls_abs_structure_details 'Flack H D (1983), Acta Cryst. A39, 876-881'
_refine_ls_abs_structure_Flack 0.01(2)
_refine_ls_extinction_method none
_refine_ls_goodness_of_fit_ref 0.978
_refine_ls_hydrogen_treatment mixed
_refine_ls_matrix_type full
_refine_ls_number_parameters 755
_refine_ls_number_reflns 8191
_refine_ls_number_restraints 108
_refine_ls_restrained_S_all 0.973
_refine_ls_R_factor_all 0.0728
_refine_ls_R_factor_gt 0.0574
_refine_ls_shift/su_max 0.001
_refine_ls_shift/su_mean 0.000
_refine_ls_structure_factor_coef Fsqd
_refine_ls_weighting_details 'calc w=1/[\s^2^(Fo^2^)+(0.0706P)^2^+0.0000P] where P=(Fo^2^+2Fc^2^)/3'
_refine_ls_weighting_scheme calc
_refine_ls_wR_factor_gt 0.1314
_refine_ls_wR_factor_ref 0.1370
_reflns_number_gt 5909
_reflns_number_total 8191
_reflns_threshold_expression >2sigma(I)
_cod_data_source_file b403041a.txt
_cod_data_source_block oekb14d
_cod_depositor_comments
;
The following automatic conversions were performed:
'_symmetry_cell_setting' value 'Triclinic' changed to 'triclinic'
according to '/home/saulius/struct/CIF-dictionaries/cif_core.dic'
dictionary named 'cif_core.dic' version 2.4.1 from 2010-06-29.

Automatic conversion script
Id: cif_fix_enum 1527 2010-12-29 10:47:43Z saulius 
;
_cod_original_cell_volume 1555.9(6)
_cod_original_sg_symbol_H-M P1
_cod_original_formula_sum 'C45 H60.60 Cl5 Fe5 N18 O11.80'
_cod_database_code 7014198

loop_
_symmetry_equiv_pos_as_xyz
'x, y, z'

loop_
_atom_site_label
_atom_site_type_symbol
_atom_site_fract_x
_atom_site_fract_y
_atom_site_fract_z
_atom_site_U_iso_or_equiv
_atom_site_adp_type
_atom_site_occupancy
_atom_site_symmetry_multiplicity
_atom_site_calc_flag
_atom_site_refinement_flags
_atom_site_disorder_assembly
_atom_site_disorder_group
Fe1 Fe 0.95866(11) 0.98484(11) 0.07816(11) 0.0151(3) Uani 1 1 d . . .
Fe2 Fe 0.77442(10) 0.87383(10) 0.32473(11) 0.0138(3) Uani 1 1 d . . .
Fe3 Fe 1.03801(10) 0.67290(11) 0.23372(10) 0.0127(3) Uani 1 1 d . . .
Fe4 Fe 1.26385(10) 0.42807(11) 0.34089(11) 0.0151(3) Uani 1 1 d . . .
Fe5 Fe 1.13025(11) 0.38727(11) 0.21621(11) 0.0163(3) Uani 1 1 d . . .
Cl1 Cl 0.9719(2) 1.17736(19) -0.0758(2) 0.0231(5) Uani 1 1 d . . .
Cl2 Cl 0.58352(19) 0.9471(2) 0.43447(19) 0.0188(5) Uani 1 1 d . . .
Cl3 Cl 1.41942(19) 0.3131(2) 0.4343(2) 0.0220(5) Uani 1 1 d . . .
Cl4 Cl 1.0154(2) 0.2413(2) 0.3377(2) 0.0306(6) Uani 1 1 d . . .
Cl5 Cl 1.2491(2) 0.3640(2) 0.0394(2) 0.0318(6) Uani 1 1 d . . .
N1 N 0.6813(7) 0.8170(9) 0.2553(7) 0.0303(9) Uani 1 1 d U . .
N2 N 0.6933(7) 0.6973(9) 0.2841(7) 0.0302(9) Uani 1 1 d U . .
N3 N 0.6319(7) 0.6886(9) 0.2249(7) 0.0307(9) Uani 1 1 d U . .
H3 H 0.6274 0.6202 0.2288 0.037 Uiso 1 1 calc R . .
N4 N 0.8033(6) 0.6873(6) 0.4494(6) 0.0139(11) Uani 1 1 d U . .
N5 N 0.9083(6) 0.6123(6) 0.4126(7) 0.0147(10) Uani 1 1 d U . .
N6 N 0.9164(6) 0.4983(6) 0.4986(6) 0.0160(11) Uani 1 1 d U . .
N7 N 0.9039(6) 0.7145(6) 0.0518(6) 0.0159(16) Uani 1 1 d . . .
N8 N 0.9712(6) 0.6365(6) 0.1258(7) 0.0161(16) Uani 1 1 d . . .
N9 N 0.9903(6) 0.5198(7) 0.1358(7) 0.0178(17) Uani 1 1 d . . .
N10 N 1.1394(6) 0.8882(6) 0.0001(6) 0.0122(15) Uani 1 1 d . . .
N11 N 1.1661(6) 0.7669(6) 0.0679(6) 0.0139(15) Uani 1 1 d . . .
N12 N 1.2839(6) 0.7172(6) 0.0256(6) 0.0160(16) Uani 1 1 d . . .
N13 N 1.1548(6) 0.7923(7) 0.3128(7) 0.0191(17) Uani 1 1 d . . .
N14 N 1.1492(6) 0.6898(6) 0.3136(6) 0.0130(15) Uani 1 1 d . . .
N15 N 1.2330(6) 0.5914(7) 0.3674(6) 0.0191(17) Uani 1 1 d . . .
N16 N 0.0733(7) 0.5690(7) 0.6894(7) 0.0248(18) Uani 1 1 d . . .
N17 N -0.0019(7) 0.6256(8) 0.6198(7) 0.0275(19) Uani 1 1 d . . .
N18 N -0.0216(7) 0.7436(7) 0.5901(7) 0.0246(18) Uani 1 1 d . . .
H18 H -0.0666 0.7993 0.5442 0.029 Uiso 1 1 calc R . .
O1 O 0.9339(5) 0.8283(5) 0.2116(5) 0.0101(12) Uani 1 1 d . . .
O2 O 0.8837(6) 0.9497(5) -0.0144(5) 0.0201(14) Uani 1 1 d . . .
H2 H 0.8781 0.8674 0.0190 0.024 Uiso 1 1 calc R . .
O3 O 1.0480(5) 1.0125(5) 0.1668(5) 0.0151(13) Uani 1 1 d . . .
H3' H 1.0253 0.9720 0.2520 0.018 Uiso 1 1 calc R . .
O4 O 0.7944(5) 1.0348(5) 0.1861(5) 0.0143(13) Uani 1 1 d . . .
O5 O 0.8567(5) 0.9018(5) 0.4197(6) 0.0183(14) Uani 1 1 d . . .
O6 O 1.1333(5) 0.5100(5) 0.2612(5) 0.0129(12) Uani 1 1 d . . .
O7 O 1.1344(5) 0.3633(5) 0.5111(5) 0.0182(13) Uani 1 1 d . . .
H7 H 1.0829 0.4182 0.5480 0.022 Uiso 1 1 calc R . .
O8 O 1.3928(5) 0.5080(5) 0.1753(5) 0.0179(13) Uani 1 1 d . . .
H8 H 1.3877 0.5926 0.1429 0.021 Uiso 1 1 calc R . .
O9 O 1.2646(5) 0.2995(5) 0.2971(5) 0.0158(13) Uani 1 1 d . . .
O10 O 0.2172(7) 0.3783(8) 0.6837(7) 0.042(2) Uani 1 1 d . . .
H50 H 0.2094 0.3557 0.6376 0.064 Uiso 1 1 calc R . .
C1 C 0.8376(10) 1.0214(9) -0.1184(9) 0.032(2) Uani 1 1 d . . .
H1A H 0.8088 0.9697 -0.1335 0.048 Uiso 1 1 calc R . .
H1B H 0.9022 1.0568 -0.1893 0.048 Uiso 1 1 calc R . .
H1C H 0.7707 1.0859 -0.1024 0.048 Uiso 1 1 calc R . .
C2 C 1.1404(9) 1.0855(9) 0.1151(9) 0.026(2) Uani 1 1 d . . .
H2A H 1.1644 1.0798 0.1800 0.039 Uiso 1 1 calc R . .
H2B H 1.1075 1.1699 0.0714 0.039 Uiso 1 1 calc R . .
H2C H 1.2111 1.0556 0.0595 0.039 Uiso 1 1 calc R . .
C3 C 0.7354(9) 1.1589(8) 0.1732(9) 0.028(2) Uani 1 1 d . . .
H3A H 0.7685 1.2142 0.0907 0.042 Uiso 1 1 calc R . .
H3B H 0.7497 1.1772 0.2301 0.042 Uiso 1 1 calc R . .
H3C H 0.6484 1.1685 0.1902 0.042 Uiso 1 1 calc R . .
C4 C 0.8305(10) 1.0134(9) 0.4359(10) 0.034(3) Uani 1 1 d . . .
H4A H 0.8797 1.0044 0.4829 0.052 Uiso 1 1 calc R . .
H4B H 0.7447 1.0311 0.4788 0.052 Uiso 1 1 calc R . .
H4C H 0.8493 1.0796 0.3569 0.052 Uiso 1 1 calc R . .
C5 C 1.4901(8) 0.4370(9) 0.1086(9) 0.032(3) Uani 1 1 d . . .
H5A H 1.5393 0.4909 0.0354 0.048 Uiso 1 1 calc R . .
H5B H 1.4544 0.3968 0.0864 0.048 Uiso 1 1 calc R . .
H5C H 1.5410 0.3763 0.1597 0.048 Uiso 1 1 calc R . .
C6 C 1.1219(9) 0.2358(8) 0.5740(8) 0.024(2) Uani 1 1 d . . .
H6A H 1.0576 0.2246 0.6506 0.036 Uiso 1 1 calc R . .
H6B H 1.1982 0.1846 0.5896 0.036 Uiso 1 1 calc R . .
H6C H 1.1016 0.2136 0.5235 0.036 Uiso 1 1 calc R . .
C7 C 1.3311(9) 0.1733(8) 0.3168(9) 0.028(2) Uani 1 1 d . . .
H7A H 1.3036 0.1398 0.2809 0.042 Uiso 1 1 calc R . .
H7B H 1.3157 0.1246 0.4035 0.042 Uiso 1 1 calc R . .
H7C H 1.4178 0.1725 0.2791 0.042 Uiso 1 1 calc R . .
C8 C 0.6110(9) 0.8825(11) 0.1775(9) 0.0318(8) Uani 1 1 d U . .
C9 C 0.5776(9) 0.7995(11) 0.1585(9) 0.0320(8) Uani 1 1 d U . .
C10 C 0.5067(8) 0.8404(11) 0.0771(9) 0.0334(9) Uani 1 1 d U . .
H10 H 0.4869 0.7846 0.0629 0.040 Uiso 1 1 calc R . .
C11 C 0.4697(9) 0.9606(11) 0.0222(9) 0.0348(9) Uani 1 1 d U . .
H11 H 0.4244 0.9889 -0.0323 0.042 Uiso 1 1 calc R . .
C12 C 0.4967(9) 1.0467(11) 0.0436(9) 0.0347(10) Uani 1 1 d U . .
H12 H 0.4674 1.1300 0.0037 0.042 Uiso 1 1 calc R . .
C13 C 0.5649(9) 1.0128(11) 0.1213(9) 0.0336(9) Uani 1 1 d U . .
H13 H 0.5803 1.0703 0.1367 0.040 Uiso 1 1 calc R . .
C14 C 0.8144(8) 0.4976(8) 0.5954(8) 0.019(2) Uani 1 1 d . . .
C15 C 0.7416(8) 0.6162(8) 0.5633(8) 0.0169(19) Uani 1 1 d . . .
C16 C 0.6246(8) 0.6428(8) 0.6471(8) 0.0187(19) Uani 1 1 d . . .
H16 H 0.5760 0.7214 0.6292 0.022 Uiso 1 1 calc R . .
C17 C 0.5892(8) 0.5489(9) 0.7523(9) 0.022(2) Uani 1 1 d . . .
H17 H 0.5114 0.5618 0.8062 0.027 Uiso 1 1 calc R . .
C18 C 0.6656(9) 0.4292(10) 0.7855(9) 0.033(3) Uani 1 1 d . . .
H18' H 0.6386 0.3685 0.8624 0.039 Uiso 1 1 calc R . .
C19 C 0.7762(9) 0.4022(9) 0.7077(9) 0.028(2) Uani 1 1 d . . .
H19 H 0.8247 0.3235 0.7283 0.034 Uiso 1 1 calc R . .
C20 C 0.8768(8) 0.6475(8) 0.0105(8) 0.0166(19) Uani 1 1 d . . .
C21 C 0.9319(8) 0.5263(9) 0.0621(8) 0.019(2) Uani 1 1 d . . .
C22 C 0.9172(9) 0.4321(9) 0.0405(9) 0.023(2) Uani 1 1 d . . .
H22 H 0.9521 0.3499 0.0775 0.028 Uiso 1 1 calc R . .
C23 C 0.8496(9) 0.4684(8) -0.0370(9) 0.026(2) Uani 1 1 d . . .
H23 H 0.8393 0.4097 -0.0547 0.031 Uiso 1 1 calc R . .
C24 C 0.7950(8) 0.5924(9) -0.0908(8) 0.022(2) Uani 1 1 d . . .
H24 H 0.7496 0.6131 -0.1431 0.027 Uiso 1 1 calc R . .
C25 C 0.8060(8) 0.6831(10) -0.0697(8) 0.024(2) Uani 1 1 d . . .
H25 H 0.7691 0.7647 -0.1059 0.029 Uiso 1 1 calc R . .
C26 C 1.2445(8) 0.9180(8) -0.0910(8) 0.0163(19) Uani 1 1 d . . .
C27 C 1.3355(8) 0.8099(8) -0.0754(7) 0.0152(18) Uani 1 1 d . . .
C28 C 1.4554(8) 0.8096(9) -0.1563(8) 0.020(2) Uani 1 1 d . . .
H28 H 1.5159 0.7383 -0.1450 0.024 Uiso 1 1 calc R . .
C29 C 1.4795(8) 0.9172(9) -0.2516(9) 0.024(2) Uani 1 1 d . . .
H29 H 1.5583 0.9195 -0.3067 0.029 Uiso 1 1 calc R . .
C30 C 1.3887(9) 1.0259(9) -0.2697(8) 0.024(2) Uani 1 1 d . . .
H30 H 1.4091 1.0972 -0.3376 0.029 Uiso 1 1 calc R . .
C31 C 1.2722(8) 1.0302(9) -0.1915(8) 0.021(2) Uani 1 1 d . . .
H31 H 1.2136 1.1029 -0.2031 0.025 Uiso 1 1 calc R . .
C32 C 1.2406(8) 0.7662(8) 0.3665(8) 0.020(2) Uani 1 1 d . . .
C33 C 1.2898(8) 0.6400(9) 0.4022(8) 0.021(2) Uani 1 1 d . . .
C34 C 1.3798(8) 0.5835(10) 0.4686(8) 0.024(2) Uani 1 1 d . . .
H34 H 1.4108 0.4992 0.4966 0.029 Uiso 1 1 calc R . .
C35 C 1.4166(8) 0.6605(10) 0.4879(8) 0.026(2) Uani 1 1 d . . .
H35 H 1.4770 0.6275 0.5278 0.031 Uiso 1 1 calc R . .
C36 C 1.3687(9) 0.7875(10) 0.4510(8) 0.031(3) Uani 1 1 d . . .
H36 H 1.3962 0.8352 0.4690 0.037 Uiso 1 1 calc R . .
C37 C 1.2803(9) 0.8432(10) 0.3876(9) 0.030(2) Uani 1 1 d . . .
H37 H 1.2495 0.9275 0.3608 0.036 Uiso 1 1 calc R . .
C38 C 0.1015(8) 0.6523(9) 0.7087(8) 0.022(2) Uani 1 1 d . . .
C39 C 0.0410(8) 0.7646(9) 0.6439(8) 0.022(2) Uani 1 1 d . . .
C40 C 0.0483(10) 0.8749(10) 0.6413(9) 0.033(3) Uani 1 1 d . . .
H40 H 0.0098 0.9516 0.5954 0.040 Uiso 1 1 calc R . .
C41 C 0.1178(11) 0.8612(11) 0.7125(11) 0.041(3) Uani 1 1 d . . .
H41 H 0.1233 0.9306 0.7168 0.049 Uiso 1 1 calc R . .
C42 C 0.1778(9) 0.7480(10) 0.7757(9) 0.035(3) Uani 1 1 d . . .
H42 H 0.2243 0.7445 0.8197 0.042 Uiso 1 1 calc R . .
C43 C 0.1738(8) 0.6396(9) 0.7783(8) 0.025(2) Uani 1 1 d . . .
H43 H 0.2151 0.5638 0.8221 0.030 Uiso 1 1 calc R . .
C44 C 0.1014(6) 0.4335(6) 0.7417(7) 0.059(4) Uani 1 1 d . . .
H44A H 0.0956 0.4053 0.8275 0.071 Uiso 1 1 calc R . .
H44B H 0.0386 0.4046 0.7392 0.071 Uiso 1 1 calc R . .
O11 O 0.6369(6) 0.4574(6) 0.2712(7) 0.078(3) Uani 1 1 d RU . .
H11A H 0.5745 0.4302 0.2964 0.116 Uiso 1 1 calc R . .
C45 C 0.7049(6) 0.3889(6) 0.3570(7) 0.079(3) Uani 1 1 d RU . .
H45A H 0.7794 0.4190 0.3262 0.118 Uiso 1 1 calc R . .
H45B H 0.7249 0.3037 0.3696 0.118 Uiso 1 1 calc R . .
H45C H 0.6565 0.3975 0.4337 0.118 Uiso 1 1 calc R . .
O12 O 0.4182(6) 0.2672(6) 0.7738(7) 0.200(10) Uiso 0.80 1 d PR . .

loop_
_atom_site_aniso_label
_atom_site_aniso_U_11
_atom_site_aniso_U_22
_atom_site_aniso_U_33
_atom_site_aniso_U_23
_atom_site_aniso_U_13
_atom_site_aniso_U_12
Fe1 0.0172(7) 0.0106(6) 0.0169(6) -0.0041(5) -0.0074(5) -0.0012(5)
Fe2 0.0150(6) 0.0142(7) 0.0156(6) -0.0078(5) -0.0074(5) -0.0002(5)
Fe3 0.0149(6) 0.0124(6) 0.0131(6) -0.0056(5) -0.0061(5) -0.0020(5)
Fe4 0.0160(7) 0.0141(7) 0.0163(6) -0.0062(6) -0.0070(5) -0.0012(5)
Fe5 0.0222(7) 0.0121(6) 0.0180(7) -0.0066(6) -0.0106(5) -0.0006(5)
Cl1 0.0279(13) 0.0120(11) 0.0224(12) -0.0029(10) -0.0070(10) -0.0023(9)
Cl2 0.0162(11) 0.0196(11) 0.0198(11) -0.0112(10) -0.0043(9) 0.0013(9)
Cl3 0.0180(11) 0.0208(12) 0.0221(12) -0.0025(10) -0.0083(9) -0.0039(9)
Cl4 0.0414(15) 0.0213(13) 0.0332(13) -0.0020(11) -0.0175(11) -0.0152(11)
Cl5 0.0403(15) 0.0297(14) 0.0242(12) -0.0162(11) -0.0156(11) 0.0099(11)
N1 0.0214(17) 0.057(2) 0.0286(19) -0.0325(19) -0.0039(13) -0.0071(17)
N2 0.0214(18) 0.058(2) 0.0288(19) -0.0325(19) -0.0044(13) -0.0077(17)
N3 0.0214(17) 0.059(2) 0.0289(19) -0.0323(19) -0.0049(14) -0.0080(17)
N4 0.019(2) 0.011(2) 0.018(2) -0.0097(19) -0.008(2) -0.0023(18)
N5 0.019(2) 0.011(2) 0.019(2) -0.0088(18) -0.008(2) -0.0019(18)
N6 0.020(2) 0.011(2) 0.019(2) -0.0082(19) -0.007(2) -0.0017(19)
N7 0.017(4) 0.012(4) 0.016(4) -0.002(3) -0.008(3) 0.001(3)
N8 0.013(4) 0.010(4) 0.019(4) -0.003(3) -0.002(3) -0.002(3)
N9 0.015(4) 0.019(4) 0.016(4) -0.006(3) -0.002(3) -0.003(3)
N10 0.016(4) 0.017(4) 0.012(4) -0.006(3) -0.007(3) -0.009(3)
N11 0.015(4) 0.016(4) 0.016(4) -0.006(3) -0.010(3) -0.004(3)
N12 0.017(4) 0.020(4) 0.019(4) -0.009(3) -0.010(3) -0.006(3)
N13 0.018(4) 0.026(4) 0.021(4) -0.014(4) -0.006(3) -0.005(3)
N14 0.024(4) 0.009(4) 0.013(4) -0.006(3) -0.008(3) -0.005(3)
N15 0.018(4) 0.022(4) 0.018(4) -0.008(4) -0.008(3) -0.001(3)
N16 0.024(4) 0.020(4) 0.028(4) -0.006(4) -0.007(4) -0.008(4)
N17 0.028(5) 0.028(5) 0.030(5) -0.008(4) -0.012(4) -0.011(4)
N18 0.032(5) 0.018(4) 0.028(5) -0.007(4) -0.020(4) 0.002(4)
O1 0.013(3) 0.012(3) 0.009(3) -0.003(2) -0.007(2) -0.004(2)
O2 0.035(4) 0.012(3) 0.021(3) -0.006(3) -0.018(3) -0.001(3)
O3 0.018(3) 0.016(3) 0.010(3) -0.001(3) -0.006(2) -0.005(3)
O4 0.014(3) 0.012(3) 0.016(3) -0.005(3) -0.004(2) -0.004(3)
O5 0.024(3) 0.013(3) 0.028(4) -0.013(3) -0.013(3) 0.000(3)
O6 0.017(3) 0.011(3) 0.009(3) -0.001(3) -0.009(2) 0.002(2)
O7 0.023(3) 0.012(3) 0.018(3) -0.005(3) -0.007(3) -0.002(3)
O8 0.015(3) 0.011(3) 0.022(3) -0.002(3) -0.004(3) -0.005(2)
O9 0.019(3) 0.018(3) 0.012(3) -0.009(3) -0.007(3) 0.002(3)
O10 0.045(5) 0.071(6) 0.035(4) -0.042(4) 0.001(3) -0.021(4)
C1 0.049(7) 0.031(6) 0.030(6) -0.010(5) -0.029(5) -0.004(5)
C2 0.034(6) 0.018(5) 0.026(5) -0.002(4) -0.012(4) -0.011(4)
C3 0.039(6) 0.012(5) 0.022(5) -0.004(4) -0.006(4) 0.000(4)
C4 0.052(7) 0.022(6) 0.050(7) -0.022(5) -0.026(6) -0.007(5)
C5 0.012(5) 0.025(6) 0.029(6) -0.003(5) 0.006(4) 0.003(4)
C6 0.032(6) 0.016(5) 0.017(5) 0.000(4) -0.011(4) -0.003(4)
C7 0.040(6) 0.015(5) 0.023(5) -0.006(4) -0.011(5) 0.002(4)
C8 0.0222(17) 0.059(2) 0.0287(18) -0.0319(18) -0.0042(13) -0.0063(17)
C9 0.0219(17) 0.060(2) 0.0290(18) -0.0319(18) -0.0050(13) -0.0071(17)
C10 0.0228(18) 0.062(2) 0.0294(19) -0.0316(19) -0.0056(14) -0.0064(18)
C11 0.0236(18) 0.062(2) 0.030(2) -0.0310(19) -0.0053(14) -0.0053(18)
C12 0.0236(18) 0.061(2) 0.030(2) -0.0308(19) -0.0047(14) -0.0048(18)
C13 0.0232(18) 0.060(2) 0.0295(19) -0.0313(19) -0.0040(14) -0.0053(18)
C14 0.021(5) 0.024(5) 0.021(5) -0.012(4) -0.009(4) -0.004(4)
C15 0.018(5) 0.024(5) 0.023(5) -0.015(4) -0.010(4) -0.006(4)
C16 0.024(5) 0.016(5) 0.025(5) -0.010(4) -0.013(4) -0.003(4)
C17 0.024(5) 0.026(5) 0.021(5) -0.014(5) -0.003(4) -0.006(4)
C18 0.044(7) 0.029(6) 0.012(5) -0.002(5) 0.002(5) -0.013(5)
C19 0.039(6) 0.015(5) 0.029(6) -0.006(4) -0.008(5) -0.008(4)
C20 0.018(5) 0.023(5) 0.020(5) -0.017(4) -0.006(4) -0.003(4)
C21 0.019(5) 0.026(5) 0.021(5) -0.010(4) -0.013(4) -0.003(4)
C22 0.039(6) 0.018(5) 0.026(5) -0.014(4) -0.018(4) -0.002(4)
C23 0.038(6) 0.018(5) 0.042(6) -0.018(5) -0.023(5) -0.004(4)
C24 0.015(5) 0.036(6) 0.026(5) -0.017(5) -0.011(4) -0.003(4)
C25 0.019(5) 0.034(6) 0.019(5) -0.016(5) -0.007(4) 0.004(4)
C26 0.017(5) 0.023(5) 0.017(5) -0.013(4) -0.005(4) -0.005(4)
C27 0.025(5) 0.019(5) 0.005(4) -0.003(4) -0.006(4) -0.010(4)
C28 0.024(5) 0.028(5) 0.021(5) -0.015(4) -0.012(4) -0.003(4)
C29 0.023(5) 0.035(6) 0.024(5) -0.016(5) -0.005(4) -0.013(4)
C30 0.033(6) 0.020(5) 0.019(5) 0.001(4) -0.017(4) -0.007(4)
C31 0.023(5) 0.020(5) 0.021(5) -0.004(4) -0.012(4) -0.005(4)
C32 0.020(5) 0.017(5) 0.019(5) -0.004(4) -0.006(4) -0.005(4)
C33 0.023(5) 0.033(6) 0.012(4) -0.010(4) -0.003(4) -0.014(4)
C34 0.014(5) 0.038(6) 0.023(5) -0.016(5) -0.005(4) -0.001(4)
C35 0.019(5) 0.047(7) 0.021(5) -0.014(5) -0.008(4) -0.011(5)
C36 0.037(6) 0.056(8) 0.017(5) -0.022(5) -0.002(4) -0.024(6)
C37 0.041(6) 0.032(6) 0.030(6) -0.014(5) -0.009(5) -0.021(5)
C38 0.015(5) 0.030(5) 0.015(5) -0.006(4) -0.002(4) -0.007(4)
C39 0.028(5) 0.025(5) 0.016(5) -0.008(4) -0.011(4) -0.002(4)
C40 0.048(7) 0.029(6) 0.036(6) -0.011(5) -0.023(5) -0.011(5)
C41 0.058(8) 0.037(7) 0.054(7) -0.033(6) -0.030(6) 0.000(6)
C42 0.041(6) 0.045(7) 0.039(6) -0.026(6) -0.023(5) -0.004(5)
C43 0.027(5) 0.031(6) 0.019(5) -0.007(5) -0.012(4) -0.005(4)
C44 0.063(9) 0.056(9) 0.044(8) -0.008(7) -0.006(7) -0.026(7)
O11 0.048(5) 0.068(6) 0.118(8) -0.054(6) 0.012(4) -0.031(4)
C45 0.048(5) 0.068(6) 0.119(8) -0.053(6) 0.012(4) -0.031(4)

loop_
_atom_type_symbol
_atom_type_description
_atom_type_scat_dispersion_real
_atom_type_scat_dispersion_imag
_atom_type_scat_source
C C .0033 .0016 'International Tables Vol C Tables 4.2.6.8 and 6.1.1.4'
H H .0000 .0000 'International Tables Vol C Tables 4.2.6.8 and 6.1.1.4'
N N .0061 .0033 'International Tables Vol C Tables 4.2.6.8 and 6.1.1.4'
Cl Cl .1484 .1585 'International Tables Vol C Tables 4.2.6.8 and 6.1.1.4'
Fe Fe .3463 .8444 'International Tables Vol C Tables 4.2.6.8 and 6.1.1.4'
O O .0106 .0060 'International Tables Vol C Tables 4.2.6.8 and 6.1.1.4'

loop_
_geom_angle_atom_site_label_1
_geom_angle_atom_site_label_2
_geom_angle_atom_site_label_3
_geom_angle
_geom_angle_site_symmetry_1
_geom_angle_site_symmetry_3
_geom_angle_publ_flag
O1 Fe1 O4 79.4(2) . . ?
O1 Fe1 O2 89.6(2) . . ?
O4 Fe1 O2 93.3(2) . . ?
O1 Fe1 O3 89.9(2) . . ?
O4 Fe1 O3 91.0(2) . . ?
O2 Fe1 O3 175.5(3) . . ?
O1 Fe1 N10 86.9(2) . . ?
O4 Fe1 N10 166.0(2) . . ?
O2 Fe1 N10 89.7(2) . . ?
O3 Fe1 N10 85.7(2) . . ?
O1 Fe1 Cl1 175.51(18) . . ?
O4 Fe1 Cl1 96.29(18) . . ?
O2 Fe1 Cl1 89.31(19) . . ?
O3 Fe1 Cl1 91.55(17) . . ?
N10 Fe1 Cl1 97.45(19) . . ?
O4 Fe2 O1 78.7(2) . . ?
O4 Fe2 O5 93.1(2) . . ?
O1 Fe2 O5 93.4(2) . . ?
O4 Fe2 N4 164.7(3) . . ?
O1 Fe2 N4 86.4(2) . . ?
O5 Fe2 N4 84.2(2) . . ?
O4 Fe2 N1 96.8(3) . . ?
O1 Fe2 N1 90.0(3) . . ?
O5 Fe2 N1 170.0(3) . . ?
N4 Fe2 N1 86.6(3) . . ?
O4 Fe2 Cl2 94.82(18) . . ?
O1 Fe2 Cl2 172.78(17) . . ?
O5 Fe2 Cl2 90.00(18) . . ?
N4 Fe2 Cl2 100.3(2) . . ?
N1 Fe2 Cl2 87.7(2) . . ?
O1 Fe3 O6 175.8(2) . . ?
O1 Fe3 N14 97.2(2) . . ?
O6 Fe3 N14 85.7(3) . . ?
O1 Fe3 N11 86.1(3) . . ?
O6 Fe3 N11 97.4(3) . . ?
N14 Fe3 N11 81.8(3) . . ?
O1 Fe3 N5 85.1(2) . . ?
O6 Fe3 N5 91.9(2) . . ?
N14 Fe3 N5 88.7(3) . . ?
N11 Fe3 N5 166.1(3) . . ?
O1 Fe3 N8 93.7(2) . . ?
O6 Fe3 N8 84.1(3) . . ?
N14 Fe3 N8 164.9(3) . . ?
N11 Fe3 N8 88.6(3) . . ?
N5 Fe3 N8 102.6(3) . . ?
O6 Fe4 O9 79.6(2) . . ?
O6 Fe4 O7 90.3(2) . . ?
O9 Fe4 O7 92.3(2) . . ?
O6 Fe4 O8 90.6(2) . . ?
O9 Fe4 O8 93.9(2) . . ?
O7 Fe4 O8 173.8(2) . . ?
O6 Fe4 N15 87.6(3) . . ?
O9 Fe4 N15 167.2(3) . . ?
O7 Fe4 N15 88.6(3) . . ?
O8 Fe4 N15 85.4(3) . . ?
O6 Fe4 Cl3 174.36(19) . . ?
O9 Fe4 Cl3 94.77(18) . . ?
O7 Fe4 Cl3 89.16(17) . . ?
O8 Fe4 Cl3 90.53(17) . . ?
N15 Fe4 Cl3 98.0(2) . . ?
O6 Fe5 O9 79.4(2) . . ?
O6 Fe5 N9 85.9(3) . . ?
O9 Fe5 N9 165.2(3) . . ?
O6 Fe5 Cl4 124.35(18) . . ?
O9 Fe5 Cl4 95.10(19) . . ?
N9 Fe5 Cl4 94.8(2) . . ?
O6 Fe5 Cl5 124.31(19) . . ?
O9 Fe5 Cl5 93.80(17) . . ?
N9 Fe5 Cl5 92.9(2) . . ?
Cl4 Fe5 Cl5 111.26(11) . . ?
N2 N1 C8 108.1(8) . . ?
N2 N1 Fe2 120.2(6) . . ?
C8 N1 Fe2 131.6(8) . . ?
N3 N2 N1 107.7(8) . . ?
N2 N3 C9 111.7(9) . . ?
N5 N4 C15 106.1(7) . . ?
N5 N4 Fe2 117.1(5) . . ?
C15 N4 Fe2 136.8(6) . . ?
N6 N5 N4 111.6(7) . . ?
N6 N5 Fe3 125.8(5) . . ?
N4 N5 Fe3 122.6(5) . . ?
N5 N6 C14 107.2(7) . . ?
N8 N7 C20 106.8(7) . . ?
N7 N8 N9 111.6(7) . . ?
N7 N8 Fe3 128.0(5) . . ?
N9 N8 Fe3 120.3(6) . . ?
N8 N9 C21 106.2(7) . . ?
N8 N9 Fe5 117.3(6) . . ?
C21 N9 Fe5 134.3(6) . . ?
N11 N10 C26 106.5(7) . . ?
N11 N10 Fe1 115.1(5) . . ?
C26 N10 Fe1 137.6(6) . . ?
N12 N11 N10 112.1(6) . . ?
N12 N11 Fe3 124.9(5) . . ?
N10 N11 Fe3 122.7(5) . . ?
N11 N12 C27 106.2(7) . . ?
N14 N13 C32 108.2(7) . . ?
N13 N14 N15 111.2(6) . . ?
N13 N14 Fe3 126.1(5) . . ?
N15 N14 Fe3 122.7(5) . . ?
C33 N15 N14 105.0(7) . . ?
C33 N15 Fe4 137.7(6) . . ?
N14 N15 Fe4 115.7(5) . . ?
N17 N16 C38 110.3(8) . . ?
N17 N16 C44 118.1(7) . . ?
C38 N16 C44 131.2(8) . . ?
N18 N17 N16 108.6(7) . . ?
N17 N18 C39 108.9(7) . . ?
Fe3 O1 Fe1 129.1(3) . . ?
Fe3 O1 Fe2 128.6(3) . . ?
Fe1 O1 Fe2 102.2(3) . . ?
C1 O2 Fe1 135.1(6) . . ?
C2 O3 Fe1 129.1(5) . . ?
C3 O4 Fe2 133.0(5) . . ?
C3 O4 Fe1 125.1(5) . . ?
Fe2 O4 Fe1 99.6(2) . . ?
C4 O5 Fe2 124.6(6) . . ?
Fe3 O6 Fe5 130.2(3) . . ?
Fe3 O6 Fe4 127.8(3) . . ?
Fe5 O6 Fe4 102.0(3) . . ?
C6 O7 Fe4 122.2(5) . . ?
C5 O8 Fe4 122.7(5) . . ?
C7 O9 Fe4 135.3(5) . . ?
C7 O9 Fe5 125.7(5) . . ?
Fe4 O9 Fe5 98.9(3) . . ?
N1 C8 C9 108.0(10) . . ?
N1 C8 C13 132.2(9) . . ?
C9 C8 C13 119.7(9) . . ?
N3 C9 C8 104.5(8) . . ?
N3 C9 C10 133.9(10) . . ?
C8 C9 C10 121.5(11) . . ?
C11 C10 C9 117.8(10) . . ?
C10 C11 C12 122.1(10) . . ?
C13 C12 C11 122.7(12) . . ?
C12 C13 C8 115.9(10) . . ?
N6 C14 C19 130.7(8) . . ?
N6 C14 C15 107.3(8) . . ?
C19 C14 C15 121.9(9) . . ?
N4 C15 C14 107.8(8) . . ?
N4 C15 C16 132.0(8) . . ?
C14 C15 C16 120.2(8) . . ?
C17 C16 C15 116.5(8) . . ?
C16 C17 C18 122.8(9) . . ?
C19 C18 C17 121.6(9) . . ?
C18 C19 C14 117.0(9) . . ?
N7 C20 C21 107.9(7) . . ?
N7 C20 C25 131.5(8) . . ?
C21 C20 C25 120.7(8) . . ?
N9 C21 C20 107.5(8) . . ?
N9 C21 C22 130.8(9) . . ?
C20 C21 C22 121.6(8) . . ?
C23 C22 C21 116.7(9) . . ?
C22 C23 C24 121.5(8) . . ?
C25 C24 C23 122.7(8) . . ?
C24 C25 C20 116.8(9) . . ?
N10 C26 C27 107.3(7) . . ?
N10 C26 C31 132.4(8) . . ?
C27 C26 C31 120.2(8) . . ?
N12 C27 C28 130.7(8) . . ?
N12 C27 C26 107.8(7) . . ?
C28 C27 C26 121.5(8) . . ?
C29 C28 C27 117.3(8) . . ?
C28 C29 C30 122.0(9) . . ?
C31 C30 C29 122.3(9) . . ?
C30 C31 C26 116.7(8) . . ?
N13 C32 C37 130.0(9) . . ?
N13 C32 C33 107.9(8) . . ?
C37 C32 C33 122.1(9) . . ?
N15 C33 C32 107.7(8) . . ?
N15 C33 C34 131.6(9) . . ?
C32 C33 C34 120.6(9) . . ?
C35 C34 C33 115.9(9) . . ?
C34 C35 C36 123.6(9) . . ?
C37 C36 C35 120.9(9) . . ?
C32 C37 C36 116.7(10) . . ?
N16 C38 C39 104.9(8) . . ?
N16 C38 C43 132.7(9) . . ?
C39 C38 C43 122.4(9) . . ?
N18 C39 C38 107.3(8) . . ?
N18 C39 C40 130.9(9) . . ?
C38 C39 C40 121.7(8) . . ?
C41 C40 C39 115.4(10) . . ?
C42 C41 C40 121.5(10) . . ?
C43 C42 C41 124.3(9) . . ?
C42 C43 C38 114.6(9) . . ?
O10 C44 N16 116.0(6) . . ?

loop_
_geom_bond_atom_site_label_1
_geom_bond_atom_site_label_2
_geom_bond_distance
_geom_bond_site_symmetry_2
_geom_bond_publ_flag
Fe1 O1 1.924(6) . ?
Fe1 O4 2.000(6) . ?
Fe1 O2 2.035(6) . ?
Fe1 O3 2.067(6) . ?
Fe1 N10 2.190(7) . ?
Fe1 Cl1 2.298(3) . ?
Fe2 O4 1.977(6) . ?
Fe2 O1 1.980(5) . ?
Fe2 O5 2.072(6) . ?
Fe2 N4 2.124(7) . ?
Fe2 N1 2.147(8) . ?
Fe2 Cl2 2.300(2) . ?
Fe3 O1 1.880(6) . ?
Fe3 O6 1.910(6) . ?
Fe3 N14 2.118(7) . ?
Fe3 N11 2.135(7) . ?
Fe3 N5 2.143(7) . ?
Fe3 N8 2.148(8) . ?
Fe4 O6 1.949(5) . ?
Fe4 O9 1.954(6) . ?
Fe4 O7 2.083(6) . ?
Fe4 O8 2.088(6) . ?
Fe4 N15 2.129(8) . ?
Fe4 Cl3 2.321(3) . ?
Fe5 O6 1.913(6) . ?
Fe5 O9 1.997(6) . ?
Fe5 N9 2.131(7) . ?
Fe5 Cl4 2.246(3) . ?
Fe5 Cl5 2.247(3) . ?
N1 N2 1.338(12) . ?
N1 C8 1.355(13) . ?
N2 N3 1.325(10) . ?
N3 C9 1.339(14) . ?
N4 N5 1.352(10) . ?
N4 C15 1.358(11) . ?
N5 N6 1.332(10) . ?
N6 C14 1.352(11) . ?
N7 N8 1.313(9) . ?
N7 C20 1.371(11) . ?
N8 N9 1.357(10) . ?
N9 C21 1.362(11) . ?
N10 N11 1.348(10) . ?
N10 C26 1.356(10) . ?
N11 N12 1.337(9) . ?
N12 C27 1.360(10) . ?
N13 N14 1.313(10) . ?
N13 C32 1.344(11) . ?
N14 N15 1.387(10) . ?
N15 C33 1.367(11) . ?
N16 N17 1.322(10) . ?
N16 C38 1.364(12) . ?
N16 C44 1.472(10) . ?
N17 N18 1.304(11) . ?
N18 C39 1.372(12) . ?
O2 C1 1.428(10) . ?
O3 C2 1.442(10) . ?
O4 C3 1.431(10) . ?
O5 C4 1.428(10) . ?
O7 C6 1.445(10) . ?
O8 C5 1.450(11) . ?
O9 C7 1.458(11) . ?
O10 C44 1.403(9) . ?
C8 C9 1.395(14) . ?
C8 C13 1.445(15) . ?
C9 C10 1.422(13) . ?
C10 C11 1.326(15) . ?
C11 C12 1.407(15) . ?
C12 C13 1.378(14) . ?
C14 C19 1.394(13) . ?
C14 C15 1.402(12) . ?
C15 C16 1.434(12) . ?
C16 C17 1.334(13) . ?
C17 C18 1.429(13) . ?
C18 C19 1.353(13) . ?
C20 C21 1.378(12) . ?
C20 C25 1.424(12) . ?
C21 C22 1.424(12) . ?
C22 C23 1.363(12) . ?
C23 C24 1.406(13) . ?
C24 C25 1.355(13) . ?
C26 C27 1.406(12) . ?
C26 C31 1.423(12) . ?
C27 C28 1.401(12) . ?
C28 C29 1.354(13) . ?
C29 C30 1.411(13) . ?
C30 C31 1.361(13) . ?
C32 C37 1.392(13) . ?
C32 C33 1.399(13) . ?
C33 C34 1.439(12) . ?
C34 C35 1.355(13) . ?
C35 C36 1.404(15) . ?
C36 C37 1.398(14) . ?
C38 C39 1.372(13) . ?
C38 C43 1.419(13) . ?
C39 C40 1.409(14) . ?
C40 C41 1.403(14) . ?
C41 C42 1.370(15) . ?
C42 C43 1.368(14) . ?
O11 C45 1.4101 . ?

loop_
_geom_torsion_atom_site_label_1
_geom_torsion_atom_site_label_2
_geom_torsion_atom_site_label_3
_geom_torsion_atom_site_label_4
_geom_torsion
_geom_torsion_site_symmetry_1
_geom_torsion_site_symmetry_2
_geom_torsion_site_symmetry_3
_geom_torsion_site_symmetry_4
_geom_torsion_publ_flag
O4 Fe2 N1 N2 150.6(7) . . . . ?
O1 Fe2 N1 N2 72.0(7) . . . . ?
O5 Fe2 N1 N2 -38(2) . . . . ?
N4 Fe2 N1 N2 -14.4(7) . . . . ?
Cl2 Fe2 N1 N2 -114.9(7) . . . . ?
O4 Fe2 N1 C8 -25.9(9) . . . . ?
O1 Fe2 N1 C8 -104.5(9) . . . . ?
O5 Fe2 N1 C8 145.4(14) . . . . ?
N4 Fe2 N1 C8 169.2(9) . . . . ?
Cl2 Fe2 N1 C8 68.7(8) . . . . ?
C8 N1 N2 N3 0.2(10) . . . . ?
Fe2 N1 N2 N3 -177.0(5) . . . . ?
N1 N2 N3 C9 -0.8(10) . . . . ?
O4 Fe2 N4 N5 -12.4(13) . . . . ?
O1 Fe2 N4 N5 0.6(5) . . . . ?
O5 Fe2 N4 N5 -93.2(5) . . . . ?
N1 Fe2 N4 N5 90.8(6) . . . . ?
Cl2 Fe2 N4 N5 177.8(5) . . . . ?
O4 Fe2 N4 C15 168.4(8) . . . . ?
O1 Fe2 N4 C15 -178.6(8) . . . . ?
O5 Fe2 N4 C15 87.5(8) . . . . ?
N1 Fe2 N4 C15 -88.4(8) . . . . ?
Cl2 Fe2 N4 C15 -1.4(8) . . . . ?
C15 N4 N5 N6 -1.0(8) . . . . ?
Fe2 N4 N5 N6 179.6(5) . . . . ?
C15 N4 N5 Fe3 176.3(5) . . . . ?
Fe2 N4 N5 Fe3 -3.1(8) . . . . ?
O1 Fe3 N5 N6 -179.3(7) . . . . ?
O6 Fe3 N5 N6 3.7(6) . . . . ?
N14 Fe3 N5 N6 -82.0(6) . . . . ?
N11 Fe3 N5 N6 -128.4(10) . . . . ?
N8 Fe3 N5 N6 88.0(6) . . . . ?
O1 Fe3 N5 N4 3.8(6) . . . . ?
O6 Fe3 N5 N4 -173.2(6) . . . . ?
N14 Fe3 N5 N4 101.1(6) . . . . ?
N11 Fe3 N5 N4 54.7(14) . . . . ?
N8 Fe3 N5 N4 -88.9(6) . . . . ?
N4 N5 N6 C14 -0.4(9) . . . . ?
Fe3 N5 N6 C14 -177.6(5) . . . . ?
C20 N7 N8 N9 0.0(9) . . . . ?
C20 N7 N8 Fe3 -175.7(5) . . . . ?
O1 Fe3 N8 N7 13.5(7) . . . . ?
O6 Fe3 N8 N7 -170.0(7) . . . . ?
N14 Fe3 N8 N7 -122.7(10) . . . . ?
N11 Fe3 N8 N7 -72.5(7) . . . . ?
N5 Fe3 N8 N7 99.3(7) . . . . ?
O1 Fe3 N8 N9 -161.9(6) . . . . ?
O6 Fe3 N8 N9 14.6(6) . . . . ?
N14 Fe3 N8 N9 61.9(13) . . . . ?
N11 Fe3 N8 N9 112.1(6) . . . . ?
N5 Fe3 N8 N9 -76.1(6) . . . . ?
N7 N8 N9 C21 0.6(9) . . . . ?
Fe3 N8 N9 C21 176.7(5) . . . . ?
N7 N8 N9 Fe5 165.9(5) . . . . ?
Fe3 N8 N9 Fe5 -18.0(8) . . . . ?
O6 Fe5 N9 N8 10.6(6) . . . . ?
O9 Fe5 N9 N8 3.0(14) . . . . ?
Cl4 Fe5 N9 N8 134.8(5) . . . . ?
Cl5 Fe5 N9 N8 -113.6(6) . . . . ?
O6 Fe5 N9 C21 170.8(8) . . . . ?
O9 Fe5 N9 C21 163.2(9) . . . . ?
Cl4 Fe5 N9 C21 -65.1(8) . . . . ?
Cl5 Fe5 N9 C21 46.5(8) . . . . ?
O1 Fe1 N10 N11 -1.0(5) . . . . ?
O4 Fe1 N10 N11 12.0(13) . . . . ?
O2 Fe1 N10 N11 -90.6(5) . . . . ?
O3 Fe1 N10 N11 89.1(5) . . . . ?
Cl1 Fe1 N10 N11 -179.9(5) . . . . ?
O1 Fe1 N10 C26 -168.2(8) . . . . ?
O4 Fe1 N10 C26 -155.2(9) . . . . ?
O2 Fe1 N10 C26 102.2(8) . . . . ?
O3 Fe1 N10 C26 -78.1(8) . . . . ?
Cl1 Fe1 N10 C26 12.9(8) . . . . ?
C26 N10 N11 N12 0.6(8) . . . . ?
Fe1 N10 N11 N12 -170.4(5) . . . . ?
C26 N10 N11 Fe3 174.6(5) . . . . ?
Fe1 N10 N11 Fe3 3.6(7) . . . . ?
O1 Fe3 N11 N12 169.1(6) . . . . ?
O6 Fe3 N11 N12 -13.2(6) . . . . ?
N14 Fe3 N11 N12 71.3(6) . . . . ?
N5 Fe3 N11 N12 118.3(11) . . . . ?
N8 Fe3 N11 N12 -97.1(6) . . . . ?
O1 Fe3 N11 N10 -4.1(5) . . . . ?
O6 Fe3 N11 N10 173.6(5) . . . . ?
N14 Fe3 N11 N10 -101.9(6) . . . . ?
N5 Fe3 N11 N10 -54.8(14) . . . . ?
N8 Fe3 N11 N10 89.8(6) . . . . ?
N10 N11 N12 C27 -1.0(8) . . . . ?
Fe3 N11 N12 C27 -174.8(5) . . . . ?
C32 N13 N14 N15 -0.6(9) . . . . ?
C32 N13 N14 Fe3 -176.5(6) . . . . ?
O1 Fe3 N14 N13 -14.8(7) . . . . ?
O6 Fe3 N14 N13 168.3(7) . . . . ?
N11 Fe3 N14 N13 70.2(7) . . . . ?
N5 Fe3 N14 N13 -99.7(7) . . . . ?
N8 Fe3 N14 N13 121.1(11) . . . . ?
O1 Fe3 N14 N15 169.7(6) . . . . ?
O6 Fe3 N14 N15 -7.2(6) . . . . ?
N11 Fe3 N14 N15 -105.3(6) . . . . ?
N5 Fe3 N14 N15 84.8(6) . . . . ?
N8 Fe3 N14 N15 -54.3(13) . . . . ?
N13 N14 N15 C33 1.1(9) . . . . ?
Fe3 N14 N15 C33 177.2(5) . . . . ?
N13 N14 N15 Fe4 -167.0(5) . . . . ?
Fe3 N14 N15 Fe4 9.1(8) . . . . ?
O6 Fe4 N15 C33 -168.3(9) . . . . ?
O9 Fe4 N15 C33 -164.7(10) . . . . ?
O7 Fe4 N15 C33 101.3(9) . . . . ?
O8 Fe4 N15 C33 -77.5(9) . . . . ?
Cl3 Fe4 N15 C33 12.4(9) . . . . ?
O6 Fe4 N15 N14 -5.5(5) . . . . ?
O9 Fe4 N15 N14 -1.9(15) . . . . ?
O7 Fe4 N15 N14 -95.9(5) . . . . ?
O8 Fe4 N15 N14 85.3(6) . . . . ?
Cl3 Fe4 N15 N14 175.2(5) . . . . ?
C38 N16 N17 N18 1.6(10) . . . . ?
C44 N16 N17 N18 175.6(7) . . . . ?
N16 N17 N18 C39 -1.1(10) . . . . ?
O6 Fe3 O1 Fe1 -143(3) . . . . ?
N14 Fe3 O1 Fe1 84.6(4) . . . . ?
N11 Fe3 O1 Fe1 3.4(4) . . . . ?
N5 Fe3 O1 Fe1 172.7(4) . . . . ?
N8 Fe3 O1 Fe1 -84.9(4) . . . . ?
O6 Fe3 O1 Fe2 41(4) . . . . ?
N14 Fe3 O1 Fe2 -91.6(4) . . . . ?
N11 Fe3 O1 Fe2 -172.8(4) . . . . ?
N5 Fe3 O1 Fe2 -3.6(4) . . . . ?
N8 Fe3 O1 Fe2 98.8(4) . . . . ?
O4 Fe1 O1 Fe3 -179.0(4) . . . . ?
O2 Fe1 O1 Fe3 87.5(4) . . . . ?
O3 Fe1 O1 Fe3 -88.0(4) . . . . ?
N10 Fe1 O1 Fe3 -2.2(4) . . . . ?
Cl1 Fe1 O1 Fe3 163(2) . . . . ?
O4 Fe1 O1 Fe2 -2.1(2) . . . . ?
O2 Fe1 O1 Fe2 -95.5(3) . . . . ?
O3 Fe1 O1 Fe2 89.0(2) . . . . ?
N10 Fe1 O1 Fe2 174.8(3) . . . . ?
Cl1 Fe1 O1 Fe2 -20(2) . . . . ?
O4 Fe2 O1 Fe3 179.1(4) . . . . ?
O5 Fe2 O1 Fe3 86.6(4) . . . . ?
N4 Fe2 O1 Fe3 2.6(4) . . . . ?
N1 Fe2 O1 Fe3 -84.0(4) . . . . ?
Cl2 Fe2 O1 Fe3 -155.0(11) . . . . ?
O4 Fe2 O1 Fe1 2.1(2) . . . . ?
O5 Fe2 O1 Fe1 -90.4(3) . . . . ?
N4 Fe2 O1 Fe1 -174.4(3) . . . . ?
N1 Fe2 O1 Fe1 99.0(3) . . . . ?
Cl2 Fe2 O1 Fe1 28.0(15) . . . . ?
O1 Fe1 O2 C1 165.5(8) . . . . ?
O4 Fe1 O2 C1 86.1(8) . . . . ?
O3 Fe1 O2 C1 -111(3) . . . . ?
N10 Fe1 O2 C1 -107.6(8) . . . . ?
Cl1 Fe1 O2 C1 -10.2(8) . . . . ?
O1 Fe1 O3 C2 153.4(7) . . . . ?
O4 Fe1 O3 C2 -127.2(7) . . . . ?
O2 Fe1 O3 C2 70(3) . . . . ?
N10 Fe1 O3 C2 66.5(7) . . . . ?
Cl1 Fe1 O3 C2 -30.8(7) . . . . ?
O1 Fe2 O4 C3 -164.8(8) . . . . ?
O5 Fe2 O4 C3 -71.9(8) . . . . ?
N4 Fe2 O4 C3 -151.6(10) . . . . ?
N1 Fe2 O4 C3 106.5(8) . . . . ?
Cl2 Fe2 O4 C3 18.3(8) . . . . ?
O1 Fe2 O4 Fe1 -2.0(2) . . . . ?
O5 Fe2 O4 Fe1 90.9(3) . . . . ?
N4 Fe2 O4 Fe1 11.3(11) . . . . ?
N1 Fe2 O4 Fe1 -90.6(3) . . . . ?
Cl2 Fe2 O4 Fe1 -178.84(19) . . . . ?
O1 Fe1 O4 C3 166.8(7) . . . . ?
O2 Fe1 O4 C3 -104.3(7) . . . . ?
O3 Fe1 O4 C3 77.1(7) . . . . ?
N10 Fe1 O4 C3 153.5(10) . . . . ?
Cl1 Fe1 O4 C3 -14.6(7) . . . . ?
O1 Fe1 O4 Fe2 2.0(2) . . . . ?
O2 Fe1 O4 Fe2 91.0(3) . . . . ?
O3 Fe1 O4 Fe2 -87.7(2) . . . . ?
N10 Fe1 O4 Fe2 -11.2(11) . . . . ?
Cl1 Fe1 O4 Fe2 -179.33(19) . . . . ?
O4 Fe2 O5 C4 45.2(7) . . . . ?
O1 Fe2 O5 C4 124.0(7) . . . . ?
N4 Fe2 O5 C4 -150.0(7) . . . . ?
N1 Fe2 O5 C4 -126.1(16) . . . . ?
Cl2 Fe2 O5 C4 -49.6(7) . . . . ?
O1 Fe3 O6 Fe5 51(4) . . . . ?
N14 Fe3 O6 Fe5 -175.6(4) . . . . ?
N11 Fe3 O6 Fe5 -94.5(4) . . . . ?
N5 Fe3 O6 Fe5 95.8(4) . . . . ?
N8 Fe3 O6 Fe5 -6.7(4) . . . . ?
O1 Fe3 O6 Fe4 -130(3) . . . . ?
N14 Fe3 O6 Fe4 2.6(4) . . . . ?
N11 Fe3 O6 Fe4 83.8(4) . . . . ?
N5 Fe3 O6 Fe4 -85.9(4) . . . . ?
N8 Fe3 O6 Fe4 171.6(4) . . . . ?
O9 Fe5 O6 Fe3 178.6(4) . . . . ?
N9 Fe5 O6 Fe3 0.6(4) . . . . ?
Cl4 Fe5 O6 Fe3 -92.4(4) . . . . ?
Cl5 Fe5 O6 Fe3 91.2(4) . . . . ?
O9 Fe5 O6 Fe4 0.0(3) . . . . ?
N9 Fe5 O6 Fe4 -178.0(3) . . . . ?
Cl4 Fe5 O6 Fe4 89.0(2) . . . . ?
Cl5 Fe5 O6 Fe4 -87.4(2) . . . . ?
O9 Fe4 O6 Fe3 -178.7(4) . . . . ?
O7 Fe4 O6 Fe3 89.1(4) . . . . ?
O8 Fe4 O6 Fe3 -84.8(4) . . . . ?
N15 Fe4 O6 Fe3 0.5(4) . . . . ?
Cl3 Fe4 O6 Fe3 173.5(15) . . . . ?
O9 Fe4 O6 Fe5 0.0(3) . . . . ?
O7 Fe4 O6 Fe5 -92.3(3) . . . . ?
O8 Fe4 O6 Fe5 93.8(3) . . . . ?
N15 Fe4 O6 Fe5 179.2(3) . . . . ?
Cl3 Fe4 O6 Fe5 -8(2) . . . . ?
O6 Fe4 O7 C6 106.6(6) . . . . ?
O9 Fe4 O7 C6 26.9(6) . . . . ?
O8 Fe4 O7 C6 -155(2) . . . . ?
N15 Fe4 O7 C6 -165.8(6) . . . . ?
Cl3 Fe4 O7 C6 -67.8(6) . . . . ?
O6 Fe4 O8 C5 -111.8(7) . . . . ?
O9 Fe4 O8 C5 -32.1(7) . . . . ?
O7 Fe4 O8 C5 150(2) . . . . ?
N15 Fe4 O8 C5 160.7(7) . . . . ?
Cl3 Fe4 O8 C5 62.7(7) . . . . ?
O6 Fe4 O9 C7 -176.8(8) . . . . ?
O7 Fe4 O9 C7 -86.9(8) . . . . ?
O8 Fe4 O9 C7 93.3(8) . . . . ?
N15 Fe4 O9 C7 179.5(11) . . . . ?
Cl3 Fe4 O9 C7 2.5(8) . . . . ?
O6 Fe4 O9 Fe5 0.0(2) . . . . ?
O7 Fe4 O9 Fe5 89.9(2) . . . . ?
O8 Fe4 O9 Fe5 -89.9(2) . . . . ?
N15 Fe4 O9 Fe5 -3.7(13) . . . . ?
Cl3 Fe4 O9 Fe5 179.25(19) . . . . ?
O6 Fe5 O9 C7 177.2(6) . . . . ?
N9 Fe5 O9 C7 -175.1(9) . . . . ?
Cl4 Fe5 O9 C7 53.2(6) . . . . ?
Cl5 Fe5 O9 C7 -58.6(6) . . . . ?
O6 Fe5 O9 Fe4 0.0(2) . . . . ?
N9 Fe5 O9 Fe4 7.6(11) . . . . ?
Cl4 Fe5 O9 Fe4 -124.0(2) . . . . ?
Cl5 Fe5 O9 Fe4 124.2(2) . . . . ?
N2 N1 C8 C9 0.5(11) . . . . ?
Fe2 N1 C8 C9 177.3(6) . . . . ?
N2 N1 C8 C13 177.3(10) . . . . ?
Fe2 N1 C8 C13 -5.9(16) . . . . ?
N2 N3 C9 C8 1.1(10) . . . . ?
N2 N3 C9 C10 177.3(10) . . . . ?
N1 C8 C9 N3 -1.0(11) . . . . ?
C13 C8 C9 N3 -178.2(8) . . . . ?
N1 C8 C9 C10 -177.7(8) . . . . ?
C13 C8 C9 C10 5.0(14) . . . . ?
N3 C9 C10 C11 -177.7(10) . . . . ?
C8 C9 C10 C11 -2.0(15) . . . . ?
C9 C10 C11 C12 -1.0(15) . . . . ?
C10 C11 C12 C13 1.1(16) . . . . ?
C11 C12 C13 C8 1.8(14) . . . . ?
N1 C8 C13 C12 178.8(10) . . . . ?
C9 C8 C13 C12 -4.7(14) . . . . ?
N5 N6 C14 C19 178.9(9) . . . . ?
N5 N6 C14 C15 1.6(9) . . . . ?
N5 N4 C15 C14 1.9(8) . . . . ?
Fe2 N4 C15 C14 -178.8(6) . . . . ?
N5 N4 C15 C16 -178.5(8) . . . . ?
Fe2 N4 C15 C16 0.8(14) . . . . ?
N6 C14 C15 N4 -2.2(9) . . . . ?
C19 C14 C15 N4 -179.8(8) . . . . ?
N6 C14 C15 C16 178.2(7) . . . . ?
C19 C14 C15 C16 0.5(12) . . . . ?
N4 C15 C16 C17 178.1(8) . . . . ?
C14 C15 C16 C17 -2.4(12) . . . . ?
C15 C16 C17 C18 4.2(13) . . . . ?
C16 C17 C18 C19 -4.4(16) . . . . ?
C17 C18 C19 C14 2.3(15) . . . . ?
N6 C14 C19 C18 -177.5(9) . . . . ?
C15 C14 C19 C18 -0.5(14) . . . . ?
N8 N7 C20 C21 -0.7(9) . . . . ?
N8 N7 C20 C25 179.0(9) . . . . ?
N8 N9 C21 C20 -1.0(9) . . . . ?
Fe5 N9 C21 C20 -162.7(6) . . . . ?
N8 N9 C21 C22 -177.3(9) . . . . ?
Fe5 N9 C21 C22 21.0(15) . . . . ?
N7 C20 C21 N9 1.0(10) . . . . ?
C25 C20 C21 N9 -178.7(8) . . . . ?
N7 C20 C21 C22 177.7(8) . . . . ?
C25 C20 C21 C22 -2.0(14) . . . . ?
N9 C21 C22 C23 178.1(9) . . . . ?
C20 C21 C22 C23 2.2(14) . . . . ?
C21 C22 C23 C24 -1.3(15) . . . . ?
C22 C23 C24 C25 0.1(15) . . . . ?
C23 C24 C25 C20 0.2(14) . . . . ?
N7 C20 C25 C24 -178.9(9) . . . . ?
C21 C20 C25 C24 0.7(13) . . . . ?
N11 N10 C26 C27 0.0(8) . . . . ?
Fe1 N10 C26 C27 167.9(6) . . . . ?
N11 N10 C26 C31 178.1(8) . . . . ?
Fe1 N10 C26 C31 -13.9(15) . . . . ?
N11 N12 C27 C28 -178.9(8) . . . . ?
N11 N12 C27 C26 1.0(8) . . . . ?
N10 C26 C27 N12 -0.6(9) . . . . ?
C31 C26 C27 N12 -179.0(7) . . . . ?
N10 C26 C27 C28 179.3(7) . . . . ?
C31 C26 C27 C28 0.9(12) . . . . ?
N12 C27 C28 C29 178.7(8) . . . . ?
C26 C27 C28 C29 -1.2(12) . . . . ?
C27 C28 C29 C30 0.1(12) . . . . ?
C28 C29 C30 C31 1.4(14) . . . . ?
C29 C30 C31 C26 -1.7(13) . . . . ?
N10 C26 C31 C30 -177.4(9) . . . . ?
C27 C26 C31 C30 0.6(12) . . . . ?
N14 N13 C32 C37 180.0(9) . . . . ?
N14 N13 C32 C33 -0.1(10) . . . . ?
N14 N15 C33 C32 -1.1(9) . . . . ?
Fe4 N15 C33 C32 162.9(7) . . . . ?
N14 N15 C33 C34 175.9(9) . . . . ?
Fe4 N15 C33 C34 -20.1(15) . . . . ?
N13 C32 C33 N15 0.8(10) . . . . ?
C37 C32 C33 N15 -179.3(8) . . . . ?
N13 C32 C33 C34 -176.6(8) . . . . ?
C37 C32 C33 C34 3.3(14) . . . . ?
N15 C33 C34 C35 -179.8(9) . . . . ?
C32 C33 C34 C35 -3.1(13) . . . . ?
C33 C34 C35 C36 2.4(14) . . . . ?
C34 C35 C36 C37 -1.8(15) . . . . ?
N13 C32 C37 C36 177.4(9) . . . . ?
C33 C32 C37 C36 -2.5(14) . . . . ?
C35 C36 C37 C32 1.7(14) . . . . ?
N17 N16 C38 C39 -1.4(10) . . . . ?
C44 N16 C38 C39 -174.3(8) . . . . ?
N17 N16 C38 C43 177.8(9) . . . . ?
C44 N16 C38 C43 4.9(16) . . . . ?
N17 N18 C39 C38 0.3(11) . . . . ?
N17 N18 C39 C40 -179.2(10) . . . . ?
N16 C38 C39 N18 0.7(10) . . . . ?
C43 C38 C39 N18 -178.7(8) . . . . ?
N16 C38 C39 C40 -179.8(9) . . . . ?
C43 C38 C39 C40 0.9(15) . . . . ?
N18 C39 C40 C41 177.3(10) . . . . ?
C38 C39 C40 C41 -2.2(15) . . . . ?
C39 C40 C41 C42 2.5(17) . . . . ?
C40 C41 C42 C43 -1.6(19) . . . . ?
C41 C42 C43 C38 0.2(16) . . . . ?
N16 C38 C43 C42 -179.0(10) . . . . ?
C39 C38 C43 C42 0.1(14) . . . . ?
N17 N16 C44 O10 103.1(9) . . . . ?
C38 N16 C44 O10 -84.4(11) . . . . ?
